data_7131874
loop_
_publ_author_name
'Brocha Silalahi, Rhone P.'
'Chiu, Tzu-Hao'
'Liang, Hao'
'Kahlal, Samia'
'Saillard, Jean-Yves'
'Liu, Chen-Wei'

_publ_section_title
;
 A heteroleptic fused bi-cuboctahedral Cu21S2 cluster
;
_journal_name_full 'Chemical Communications'
_journal_paper_doi 10.1039/D3CC02936K
_journal_year 2023
_chemical_formula_sum 'C129 H192 Cu21 F12 N9 P2 S20'
_chemical_formula_weight 4134.38
_space_group_crystal_system trigonal
_space_group_IT_number 163
_space_group_name_Hall '-P 3 2c'
_space_group_name_H-M_alt 'P -3 1 c'
_atom_sites_solution_hydrogens geom
_audit_creation_method SHELXL-2018/3
_audit_update_record
;
2023-07-10 deposited with the CCDC.	2023-07-11 downloaded from the CCDC.
;
_cell_angle_alpha 90
_cell_angle_beta 90
_cell_angle_gamma 120
_cell_formula_units_Z 2
_cell_length_a 17.3556(7)
_cell_length_b 17.3556(7)
_cell_length_c 29.8314(19)
_cell_measurement_reflns_used 6316
_cell_measurement_temperature 100(2)
_cell_measurement_theta_max 26.35
_cell_measurement_theta_min 2.35
_cell_volume 7781.9(7)
_computing_cell_refinement 'Bruker SAINT'
_computing_data_collection 'Bruker APEX2'
_computing_data_reduction 'Bruker SAINT'
_computing_molecular_graphics 'Bruker SHELXTL'
_computing_publication_material 'Bruker SHELXTL'
_computing_structure_refinement 'SHELXL-2018/3 (Sheldrick, 2018)'
_computing_structure_solution 'SHELXT 2018/2 (Sheldrick, 2018)'
_diffrn_ambient_temperature 100(2)
_diffrn_measured_fraction_theta_full 1.000
_diffrn_measured_fraction_theta_max 0.997
_diffrn_measurement_device_type 'Bruker APEX-II CCD'
_diffrn_measurement_method '\f and \w scans'
_diffrn_radiation_type MoK\a
_diffrn_radiation_wavelength 0.71073
_diffrn_reflns_av_R_equivalents 0.0628
_diffrn_reflns_av_unetI/netI 0.0450
_diffrn_reflns_Laue_measured_fraction_full 1.000
_diffrn_reflns_Laue_measured_fraction_max 0.997
_diffrn_reflns_limit_h_max 21
_diffrn_reflns_limit_h_min -14
_diffrn_reflns_limit_k_max 21
_diffrn_reflns_limit_k_min -21
_diffrn_reflns_limit_l_max 36
_diffrn_reflns_limit_l_min -37
_diffrn_reflns_number 33121
_diffrn_reflns_point_group_measured_fraction_full 1.000
_diffrn_reflns_point_group_measured_fraction_max 0.997
_diffrn_reflns_theta_full 25.242
_diffrn_reflns_theta_max 26.454
_diffrn_reflns_theta_min 1.517
_exptl_absorpt_coefficient_mu 3.152
_exptl_absorpt_correction_T_max 0.7454
_exptl_absorpt_correction_T_min 0.5748
_exptl_absorpt_correction_type multi-scan
_exptl_absorpt_process_details SADABS
_exptl_crystal_colour orange
_exptl_crystal_density_diffrn 1.764
_exptl_crystal_description block
_exptl_crystal_F_000 4192
_exptl_crystal_size_max 0.180
_exptl_crystal_size_mid 0.120
_exptl_crystal_size_min 0.100
_refine_diff_density_max 2.460
_refine_diff_density_min -1.040
_refine_diff_density_rms 0.174
_refine_ls_extinction_method none
_refine_ls_goodness_of_fit_ref 1.021
_refine_ls_hydrogen_treatment constr
_refine_ls_matrix_type full
_refine_ls_number_parameters 308
_refine_ls_number_reflns 5354
_refine_ls_number_restraints 6
_refine_ls_restrained_S_all 1.025
_refine_ls_R_factor_all 0.0941
_refine_ls_R_factor_gt 0.0641
_refine_ls_shift/su_max 0.001
_refine_ls_shift/su_mean 0.000
_refine_ls_structure_factor_coef Fsqd
_refine_ls_weighting_details 'w=1/[\s^2^(Fo^2^)+(0.0985P)^2^+51.8207P] where P=(Fo^2^+2Fc^2^)/3'
_refine_ls_weighting_scheme calc
_refine_ls_wR_factor_gt 0.1682
_refine_ls_wR_factor_ref 0.1939
_reflns_Friedel_coverage 0.000
_reflns_number_gt 3843
_reflns_number_total 5354
_reflns_threshold_expression 'I > 2\s(I)'
_cod_data_source_file d3cc02936k2.cif
_cod_data_source_block 1
_cod_original_cell_volume 7781.9(8)
_cod_database_code 7131874
_shelx_shelxl_version_number 2018/3
_shelx_space_group_comment
; 
The symmetry employed for this shelxl refinement is uniquely defined 
by the following loop, which should always be used as a source of 
symmetry information in preference to the above space-group names. 
They are only intended as comments. 
;
_shelx_estimated_absorpt_t_min 0.601
_shelx_estimated_absorpt_t_max 0.743

loop_
_space_group_symop_operation_xyz
'x, y, z'
'-y, x-y, z'
'-x+y, -x, z'
'-y, -x, -z+1/2'
'-x+y, y, -z+1/2'
'x, x-y, -z+1/2'
'-x, -y, -z'
'y, -x+y, -z'
'x-y, x, -z'
'y, x, z-1/2'
'x-y, -y, z-1/2'
'-x, -x+y, z-1/2'

loop_
_atom_site_label
_atom_site_type_symbol
_atom_site_fract_x
_atom_site_fract_y
_atom_site_fract_z
_atom_site_U_iso_or_equiv
_atom_site_adp_type
_atom_site_occupancy
_atom_site_site_symmetry_order
_atom_site_calc_flag
_atom_site_refinement_flags_posn
_atom_site_refinement_flags_adp
_atom_site_refinement_flags_occupancy
_atom_site_disorder_assembly
_atom_site_disorder_group
Cu1 Cu -0.17023(6) 0.33948(6) 0.67292(2) 0.0350(3) Uani 1 1 d . . . . .
Cu2 Cu -0.18979(6) 0.48021(7) 0.67651(2) 0.0380(3) Uani 1 1 d . . . . .
Cu3 Cu -0.21861(6) 0.38566(6) 0.60096(3) 0.0354(3) Uani 1 1 d . . . . .
Cu4 Cu -0.28272(4) 0.43455(8) 0.750000 0.0278(3) Uani 1 2 d S T P . .
S1 S -0.19776(12) 0.20555(12) 0.64788(5) 0.0343(4) Uani 1 1 d . . . . .
S2 S -0.26600(12) 0.25621(12) 0.56436(5) 0.0335(4) Uani 1 1 d . . . . .
S3 S -0.12951(12) 0.52420(12) 0.75135(5) 0.0314(4) Uani 1 1 d . . . . .
S4 S -0.333333 0.333333 0.68482(8) 0.0237(5) Uani 1 3 d S T P . .
P1 P 0.333333 0.666667 0.750000 0.075(2) Uani 1 6 d S T P . .
P2 P 0.000000 0.000000 0.500000 0.082(2) Uani 1 6 d S T P . .
F3 F 0.000000 0.000000 0.4506(7) 0.242(13) Uani 1 3 d S T P B .
F1 F 0.2851(7) 0.5793(7) 0.7710(4) 0.068(3) Uani 0.5 1 d . . P A -1
F2 F 0.3810(8) 0.7514(7) 0.7094(4) 0.069(3) Uani 0.5 1 d . . P A -1
F4 F -0.046(4) 0.049(4) 0.4914(11) 0.239(15) Uani 0.6667 1 d . . P B -1
N1 N -0.2279(6) 0.1274(5) 0.5693(2) 0.055(2) Uani 1 1 d . . . . .
N2 N 0.0141(5) 0.5070(3) 0.750000 0.0330(18) Uani 1 2 d S T P . .
C1 C -0.2295(5) 0.1918(5) 0.5915(2) 0.0381(17) Uani 1 1 d . . . . .
C2 C -0.1814(7) 0.0797(7) 0.5866(3) 0.066(3) Uani 1 1 d . . . . .
H2A H -0.156095 0.062653 0.561247 0.079 Uiso 1 1 calc R U . . .
H2B H -0.132297 0.119041 0.606904 0.079 Uiso 1 1 calc R U . . .
C3 C -0.2465(7) 0.0004(7) 0.6106(3) 0.070(3) Uani 1 1 d . . . . .
H3A H -0.294348 -0.040278 0.589958 0.084 Uiso 1 1 calc R U . . .
H3B H -0.273621 0.017092 0.635162 0.084 Uiso 1 1 calc R U . . .
C4 C -0.1953(10) -0.0478(8) 0.6306(4) 0.093(4) Uani 1 1 d . . . . .
H4A H -0.239208 -0.106888 0.642637 0.112 Uiso 1 1 calc R U . . .
H4B H -0.161620 -0.056787 0.606364 0.112 Uiso 1 1 calc R U . . .
C5 C -0.1307(8) 0.0092(9) 0.6683(5) 0.102(5) Uani 1 1 d . . . . .
H5A H -0.076462 0.057740 0.654977 0.154 Uiso 1 1 calc R U . . .
H5B H -0.115471 -0.028072 0.686654 0.154 Uiso 1 1 calc R U . . .
H5C H -0.159268 0.034072 0.687082 0.154 Uiso 1 1 calc R U . . .
C6 C -0.2710(6) 0.0975(6) 0.5239(2) 0.050(2) Uani 1 1 d . . . . .
H6A H -0.299607 0.031899 0.521818 0.060 Uiso 1 1 calc R U . . .
H6B H -0.317974 0.113555 0.520564 0.060 Uiso 1 1 calc R U . . .
C7 C -0.2050(7) 0.1389(6) 0.4866(3) 0.056(2) Uani 1 1 d . . . . .
H7A H -0.158789 0.121705 0.489440 0.067 Uiso 1 1 calc R U . . .
H7B H -0.175407 0.204536 0.488994 0.067 Uiso 1 1 calc R U . . .
C8 C -0.2496(6) 0.1099(6) 0.4407(3) 0.057(2) Uani 1 1 d . . . . .
H8A H -0.294495 0.128916 0.437965 0.068 Uiso 1 1 calc R U . . .
H8B H -0.204012 0.141692 0.417275 0.068 Uiso 1 1 calc R U . . .
C9 C -0.2941(9) 0.0124(7) 0.4312(3) 0.081(3) Uani 1 1 d . . . . .
H9A H -0.251724 -0.008545 0.436103 0.121 Uiso 1 1 calc R U . . .
H9B H -0.314619 0.001210 0.400061 0.121 Uiso 1 1 calc R U . . .
H9C H -0.345079 -0.019478 0.451366 0.121 Uiso 1 1 calc R U . . .
C10 C -0.0823(7) 0.4588(3) 0.750000 0.0276(18) Uani 1 2 d S TU P . .
C11 C 0.0659(5) 0.4608(5) 0.7485(2) 0.0377(16) Uani 1 1 d . . . . .
H11A H 0.035053 0.405597 0.766532 0.045 Uiso 1 1 calc R U . . .
H11B H 0.125014 0.499327 0.762226 0.045 Uiso 1 1 calc R U . . .
C12 C 0.0785(5) 0.4373(5) 0.7012(2) 0.0409(17) Uani 1 1 d . . . . .
H12A H 0.020141 0.408158 0.685801 0.049 Uiso 1 1 calc R U . . .
H12B H 0.118049 0.492959 0.684777 0.049 Uiso 1 1 calc R U . . .
C13 C 0.1175(7) 0.3767(7) 0.6985(3) 0.059(2) Uani 1 1 d . . . . .
H13A H 0.171264 0.400673 0.717679 0.070 Uiso 1 1 calc R U . . .
H13B H 0.135621 0.374701 0.667287 0.070 Uiso 1 1 calc R U . . .
C14 C 0.0480(10) 0.2795(7) 0.7145(4) 0.092(4) Uani 1 1 d . . . . .
H14A H 0.033628 0.280727 0.746116 0.138 Uiso 1 1 calc R U . . .
H14B H 0.073498 0.240667 0.710676 0.138 Uiso 1 1 calc R U . . .
H14C H -0.006280 0.256724 0.696437 0.138 Uiso 1 1 calc R U . . .
C15 C -0.1046(4) 0.4554(4) 0.6395(2) 0.0301(14) Uani 1 1 d . . . . .
C16 C -0.0338(5) 0.5039(5) 0.6228(2) 0.0323(15) Uani 1 1 d . . . . .
C17 C 0.0496(5) 0.5605(5) 0.6005(2) 0.0319(14) Uani 1 1 d . . . . .
C18 C 0.1247(5) 0.6234(5) 0.6239(2) 0.0410(17) Uani 1 1 d . . . . .
H18 H 0.121125 0.630981 0.655197 0.049 Uiso 1 1 calc R U . . .
C19 C 0.2038(5) 0.6743(5) 0.6016(3) 0.0465(19) Uani 1 1 d . . . . .
H19 H 0.255036 0.715744 0.617769 0.056 Uiso 1 1 calc R U . . .
C20 C 0.2091(5) 0.6655(5) 0.5563(3) 0.0454(19) Uani 1 1 d . . . . .
H20 H 0.263589 0.701894 0.541079 0.055 Uiso 1 1 calc R U . . .
C21 C 0.1354(5) 0.6039(5) 0.5327(2) 0.0460(19) Uani 1 1 d . . . . .
H21 H 0.139283 0.597642 0.501319 0.055 Uiso 1 1 calc R U . . .
C22 C 0.0566(5) 0.5518(5) 0.5547(2) 0.0384(16) Uani 1 1 d . . . . .
H22 H 0.006247 0.509177 0.538386 0.046 Uiso 1 1 calc R U . . .

loop_
_atom_site_aniso_label
_atom_site_aniso_U_11
_atom_site_aniso_U_22
_atom_site_aniso_U_33
_atom_site_aniso_U_23
_atom_site_aniso_U_13
_atom_site_aniso_U_12
Cu1 0.0454(5) 0.0383(5) 0.0138(4) -0.0007(3) 0.0013(3) 0.0154(4)
Cu2 0.0540(6) 0.0609(6) 0.0134(4) 0.0063(3) 0.0092(3) 0.0394(5)
Cu3 0.0451(5) 0.0434(5) 0.0193(4) -0.0034(3) -0.0039(3) 0.0233(4)
Cu4 0.0344(5) 0.0361(6) 0.0134(5) 0.000 0.0018(3) 0.0180(3)
S1 0.0463(10) 0.0492(11) 0.0139(7) -0.0058(6) -0.0025(6) 0.0287(9)
S2 0.0477(10) 0.0459(10) 0.0092(7) -0.0024(6) 0.0022(6) 0.0252(9)
S3 0.0378(9) 0.0394(9) 0.0164(7) -0.0012(6) 0.0011(6) 0.0188(8)
S4 0.0311(9) 0.0311(9) 0.0090(10) 0.000 0.000 0.0155(4)
P1 0.0338(19) 0.0338(19) 0.158(8) 0.000 0.000 0.0169(9)
P2 0.095(4) 0.095(4) 0.057(4) 0.000 0.000 0.0475(18)
F3 0.33(2) 0.33(2) 0.077(12) 0.000 0.000 0.163(11)
F1 0.056(6) 0.056(6) 0.083(8) 0.020(5) 0.000(6) 0.021(6)
F2 0.075(8) 0.048(6) 0.069(8) 0.011(5) 0.012(6) 0.020(6)
F4 0.28(3) 0.42(5) 0.17(2) 0.15(2) 0.12(2) 0.30(3)
N1 0.104(6) 0.063(5) 0.021(3) -0.011(3) -0.007(3) 0.058(5)
N2 0.034(4) 0.040(3) 0.023(4) -0.005(3) 0.000 0.017(2)
C1 0.047(4) 0.057(5) 0.015(3) -0.001(3) 0.002(3) 0.029(4)
C2 0.086(7) 0.066(6) 0.034(4) -0.004(4) 0.013(4) 0.029(6)
C3 0.066(6) 0.076(7) 0.055(6) -0.010(5) -0.003(5) 0.026(6)
C4 0.143(12) 0.069(7) 0.069(8) 0.012(6) -0.018(7) 0.054(8)
C5 0.062(7) 0.086(9) 0.147(13) 0.035(9) -0.016(8) 0.028(7)
C6 0.072(6) 0.049(5) 0.031(4) -0.009(3) -0.007(4) 0.032(4)
C7 0.075(6) 0.064(6) 0.044(5) -0.014(4) -0.007(4) 0.046(5)
C8 0.063(6) 0.069(6) 0.026(4) -0.011(4) 0.001(4) 0.023(5)
C9 0.142(11) 0.063(6) 0.037(5) -0.012(4) -0.001(6) 0.052(7)
C10 0.055(4) 0.027(3) 0.010(3) 0.000(2) 0.000 0.0277(19)
C11 0.043(4) 0.041(4) 0.029(4) -0.002(3) -0.001(3) 0.021(4)
C12 0.040(4) 0.048(4) 0.031(4) 0.000(3) 0.004(3) 0.019(4)
C13 0.079(7) 0.083(7) 0.037(4) -0.010(4) -0.004(4) 0.058(6)
C14 0.161(13) 0.067(7) 0.061(7) 0.010(5) 0.014(7) 0.067(8)
C15 0.037(4) 0.035(4) 0.014(3) -0.002(2) 0.005(3) 0.015(3)
C16 0.038(4) 0.043(4) 0.017(3) -0.002(3) 0.002(3) 0.022(3)
C17 0.039(4) 0.041(4) 0.020(3) 0.004(3) 0.006(3) 0.023(3)
C18 0.049(5) 0.040(4) 0.031(4) 0.002(3) 0.000(3) 0.020(4)
C19 0.039(4) 0.046(5) 0.040(4) 0.003(3) -0.001(3) 0.011(4)
C20 0.038(4) 0.048(5) 0.044(4) 0.014(4) 0.015(3) 0.017(4)
C21 0.052(5) 0.054(5) 0.025(4) 0.004(3) 0.018(3) 0.021(4)
C22 0.039(4) 0.047(4) 0.023(3) 0.000(3) 0.006(3) 0.017(3)

loop_
_atom_type_symbol
_atom_type_description
_atom_type_scat_dispersion_real
_atom_type_scat_dispersion_imag
_atom_type_scat_source
C C 0.0033 0.0016 'International Tables Vol C Tables 4.2.6.8 and 6.1.1.4'
H H 0.0000 0.0000 'International Tables Vol C Tables 4.2.6.8 and 6.1.1.4'
Cu Cu 0.3201 1.2651 'International Tables Vol C Tables 4.2.6.8 and 6.1.1.4'
F F 0.0171 0.0103 'International Tables Vol C Tables 4.2.6.8 and 6.1.1.4'
N N 0.0061 0.0033 'International Tables Vol C Tables 4.2.6.8 and 6.1.1.4'
P P 0.1023 0.0942 'International Tables Vol C Tables 4.2.6.8 and 6.1.1.4'
S S 0.1246 0.1234 'International Tables Vol C Tables 4.2.6.8 and 6.1.1.4'

loop_
_geom_angle_atom_site_label_1
_geom_angle_atom_site_label_2
_geom_angle_atom_site_label_3
_geom_angle
_geom_angle_site_symmetry_1
_geom_angle_site_symmetry_3
_geom_angle_publ_flag
C15 Cu1 S1 126.07(18) . . ?
C15 Cu1 S3 114.87(19) . 6_566 ?
S1 Cu1 S3 105.88(7) . 6_566 ?
C15 Cu1 Cu3 52.04(19) . . ?
S1 Cu1 Cu3 96.36(5) . . ?
S3 Cu1 Cu3 157.16(6) 6_566 . ?
C15 Cu1 Cu2 50.46(19) . . ?
S1 Cu1 Cu2 155.76(6) . . ?
S3 Cu1 Cu2 95.12(5) 6_566 . ?
Cu3 Cu1 Cu2 62.05(3) . . ?
C15 Cu1 Cu2 141.2(2) . 3_455 ?
S1 Cu1 Cu2 55.45(5) . 3_455 ?
S3 Cu1 Cu2 98.56(5) 6_566 3_455 ?
Cu3 Cu1 Cu2 89.69(4) . 3_455 ?
Cu2 Cu1 Cu2 110.21(5) . 3_455 ?
C15 Cu1 S4 99.0(2) . . ?
S1 Cu1 S4 108.28(6) . . ?
S3 Cu1 S4 98.77(7) 6_566 . ?
Cu3 Cu1 S4 68.71(5) . . ?
Cu2 Cu1 S4 55.47(3) . . ?
Cu2 Cu1 S4 54.87(3) 3_455 . ?
C15 Cu1 Cu4 133.81(18) . 3_455 ?
S1 Cu1 Cu4 98.94(5) . 3_455 ?
S3 Cu1 Cu4 51.69(5) 6_566 3_455 ?
Cu3 Cu1 Cu4 120.39(4) . 3_455 ?
Cu2 Cu1 Cu4 84.49(4) . 3_455 ?
Cu2 Cu1 Cu4 55.81(2) 3_455 3_455 ?
S4 Cu1 Cu4 51.75(5) . 3_455 ?
C15 Cu2 S1 113.14(19) . 2_565 ?
C15 Cu2 S3 108.61(19) . . ?
S1 Cu2 S3 106.48(7) 2_565 . ?
C15 Cu2 S4 106.85(19) . . ?
S1 Cu2 S4 115.18(6) 2_565 . ?
S3 Cu2 S4 106.23(7) . . ?
C15 Cu2 Cu4 142.25(19) . . ?
S1 Cu2 Cu4 104.43(5) 2_565 . ?
S3 Cu2 Cu4 54.76(5) . . ?
S4 Cu2 Cu4 57.49(6) . . ?
C15 Cu2 Cu1 48.97(19) . . ?
S1 Cu2 Cu1 156.19(5) 2_565 . ?
S3 Cu2 Cu1 95.41(5) . . ?
S4 Cu2 Cu1 65.68(3) . . ?
Cu4 Cu2 Cu1 95.73(4) . . ?
C15 Cu2 Cu3 49.77(18) . . ?
S1 Cu2 Cu3 98.96(5) 2_565 . ?
S3 Cu2 Cu3 152.40(6) . . ?
S4 Cu2 Cu3 71.22(6) . . ?
Cu4 Cu2 Cu3 128.63(5) . . ?
Cu1 Cu2 Cu3 57.94(3) . . ?
C15 Cu2 Cu1 144.14(19) . 2_565 ?
S1 Cu2 Cu1 52.70(5) 2_565 2_565 ?
S3 Cu2 Cu1 107.16(5) . 2_565 ?
S4 Cu2 Cu1 64.77(3) . 2_565 ?
Cu4 Cu2 Cu1 65.26(3) . 2_565 ?
Cu1 Cu2 Cu1 129.45(5) . 2_565 ?
Cu3 Cu2 Cu1 96.63(4) . 2_565 ?
C15 Cu3 S2 128.1(2) . . ?
C15 Cu3 S2 112.3(2) . 2_565 ?
S2 Cu3 S2 112.15(9) . 2_565 ?
C15 Cu3 Cu1 49.87(18) . . ?
S2 Cu3 Cu1 96.14(6) . . ?
S2 Cu3 Cu1 150.25(6) 2_565 . ?
C15 Cu3 Cu2 49.20(18) . . ?
S2 Cu3 Cu2 151.76(6) . . ?
S2 Cu3 Cu2 90.26(5) 2_565 . ?
Cu1 Cu3 Cu2 60.01(3) . . ?
C15 Cu3 Cu3 141.60(18) . 3_455 ?
S2 Cu3 Cu3 49.23(5) . 3_455 ?
S2 Cu3 Cu3 99.42(5) 2_565 3_455 ?
Cu1 Cu3 Cu3 92.03(4) . 3_455 ?
Cu2 Cu3 Cu3 112.32(3) . 3_455 ?
C15 Cu3 Cu3 129.47(19) . 2_565 ?
S2 Cu3 Cu3 100.21(5) . 2_565 ?
S2 Cu3 Cu3 48.28(5) 2_565 2_565 ?
Cu1 Cu3 Cu3 119.66(3) . 2_565 ?
Cu2 Cu3 Cu3 81.60(4) . 2_565 ?
Cu3 Cu3 Cu3 60.0 3_455 2_565 ?
S3 Cu4 S3 108.79(10) . 5_456 ?
S3 Cu4 S4 111.87(4) . . ?
S3 Cu4 S4 110.19(4) 5_456 . ?
S3 Cu4 S4 110.19(4) . 4_556 ?
S3 Cu4 S4 111.86(4) 5_456 4_556 ?
S4 Cu4 S4 103.92(8) . 4_556 ?
S3 Cu4 Cu2 58.70(4) . . ?
S3 Cu4 Cu2 102.25(5) 5_456 . ?
S4 Cu4 Cu2 59.90(4) . . ?
S4 Cu4 Cu2 145.78(4) 4_556 . ?
S3 Cu4 Cu2 102.25(5) . 5_456 ?
S3 Cu4 Cu2 58.70(4) 5_456 5_456 ?
S4 Cu4 Cu2 145.78(4) . 5_456 ?
S4 Cu4 Cu2 59.90(4) 4_556 5_456 ?
Cu2 Cu4 Cu2 149.39(6) . 5_456 ?
S3 Cu4 Cu4 155.59(5) . 2_565 ?
S3 Cu4 Cu4 95.61(5) 5_456 2_565 ?
S4 Cu4 Cu4 57.75(3) . 2_565 ?
S4 Cu4 Cu4 57.75(3) 4_556 2_565 ?
Cu2 Cu4 Cu4 117.56(3) . 2_565 ?
Cu2 Cu4 Cu4 89.69(3) 5_456 2_565 ?
S3 Cu4 Cu4 95.61(5) . 3_455 ?
S3 Cu4 Cu4 155.59(5) 5_456 3_455 ?
S4 Cu4 Cu4 57.75(3) . 3_455 ?
S4 Cu4 Cu4 57.75(3) 4_556 3_455 ?
Cu2 Cu4 Cu4 89.69(3) . 3_455 ?
Cu2 Cu4 Cu4 117.56(3) 5_456 3_455 ?
Cu4 Cu4 Cu4 60.0 2_565 3_455 ?
S3 Cu4 Cu1 105.15(5) . 2_565 ?
S3 Cu4 Cu1 52.91(4) 5_456 2_565 ?
S4 Cu4 Cu1 63.02(3) . 2_565 ?
S4 Cu4 Cu1 144.62(3) 4_556 2_565 ?
Cu2 Cu4 Cu1 58.93(3) . 2_565 ?
Cu2 Cu4 Cu1 111.17(3) 5_456 2_565 ?
Cu4 Cu4 Cu1 89.82(3) 2_565 2_565 ?
Cu4 Cu4 Cu1 120.76(3) 3_455 2_565 ?
S3 Cu4 Cu1 52.90(4) . 6_566 ?
S3 Cu4 Cu1 105.15(5) 5_456 6_566 ?
S4 Cu4 Cu1 144.62(3) . 6_566 ?
S4 Cu4 Cu1 63.02(3) 4_556 6_566 ?
Cu2 Cu4 Cu1 111.17(3) . 6_566 ?
Cu2 Cu4 Cu1 58.93(3) 5_456 6_566 ?
Cu4 Cu4 Cu1 120.76(3) 2_565 6_566 ?
Cu4 Cu4 Cu1 89.82(3) 3_455 6_566 ?
Cu1 Cu4 Cu1 145.86(6) 2_565 6_566 ?
C1 S1 Cu1 110.4(3) . . ?
C1 S1 Cu2 96.4(3) . 3_455 ?
Cu1 S1 Cu2 71.85(6) . 3_455 ?
C1 S2 Cu3 110.4(3) . . ?
C1 S2 Cu3 102.6(2) . 3_455 ?
Cu3 S2 Cu3 82.49(7) . 3_455 ?
C10 S3 Cu4 109.0(3) . . ?
C10 S3 Cu1 92.32(11) . 6_566 ?
Cu4 S3 Cu1 75.41(5) . 6_566 ?
C10 S3 Cu2 92.54(14) . . ?
Cu4 S3 Cu2 66.54(5) . . ?
Cu1 S3 Cu2 141.10(9) 6_566 . ?
Cu4 S4 Cu4 64.51(6) . 3_455 ?
Cu4 S4 Cu4 64.51(6) . 2_565 ?
Cu4 S4 Cu4 64.51(6) 3_455 2_565 ?
Cu4 S4 Cu2 62.61(3) . . ?
Cu4 S4 Cu2 95.12(4) 3_455 . ?
Cu4 S4 Cu2 127.02(8) 2_565 . ?
Cu4 S4 Cu2 127.02(8) . 3_455 ?
Cu4 S4 Cu2 62.62(3) 3_455 3_455 ?
Cu4 S4 Cu2 95.13(4) 2_565 3_455 ?
Cu2 S4 Cu2 119.053(18) . 3_455 ?
Cu4 S4 Cu2 95.13(4) . 2_565 ?
Cu4 S4 Cu2 127.02(8) 3_455 2_565 ?
Cu4 S4 Cu2 62.62(3) 2_565 2_565 ?
Cu2 S4 Cu2 119.052(18) . 2_565 ?
Cu2 S4 Cu2 119.052(18) 3_455 2_565 ?
Cu4 S4 Cu1 65.22(3) . 2_565 ?
Cu4 S4 Cu1 129.72(7) 3_455 2_565 ?
Cu4 S4 Cu1 94.56(4) 2_565 2_565 ?
Cu2 S4 Cu1 60.36(3) . 2_565 ?
Cu2 S4 Cu1 167.07(10) 3_455 2_565 ?
Cu2 S4 Cu1 58.84(3) 2_565 2_565 ?
Cu4 S4 Cu1 129.72(7) . 3_455 ?
Cu4 S4 Cu1 94.56(4) 3_455 3_455 ?
Cu4 S4 Cu1 65.22(3) 2_565 3_455 ?
Cu2 S4 Cu1 167.08(10) . 3_455 ?
Cu2 S4 Cu1 58.84(3) 3_455 3_455 ?
Cu2 S4 Cu1 60.36(3) 2_565 3_455 ?
Cu1 S4 Cu1 118.42(2) 2_565 3_455 ?
Cu4 S4 Cu1 94.56(4) . . ?
Cu4 S4 Cu1 65.22(3) 3_455 . ?
Cu4 S4 Cu1 129.72(7) 2_565 . ?
Cu2 S4 Cu1 58.84(3) . . ?
Cu2 S4 Cu1 60.36(3) 3_455 . ?
Cu2 S4 Cu1 167.07(10) 2_565 . ?
Cu1 S4 Cu1 118.42(2) 2_565 . ?
Cu1 S4 Cu1 118.42(2) 3_455 . ?
F1 P1 F2 162.0(6) . . ?
F4 P2 F3 100.2(14) . 7_556 ?
F4 P2 F3 79.8(14) . . ?
F3 P2 F3 180.0 7_556 . ?
C1 N1 C2 122.8(7) . . ?
C1 N1 C6 121.9(7) . . ?
C2 N1 C6 115.3(6) . . ?
C10 N2 C11 121.9(4) . . ?
C10 N2 C11 121.9(4) . 6_566 ?
C11 N2 C11 116.2(8) . 6_566 ?
N1 C1 S2 119.0(5) . . ?
N1 C1 S1 117.5(6) . . ?
S2 C1 S1 123.5(4) . . ?
C3 C2 N1 108.2(9) . . ?
C2 C3 C4 107.7(9) . . ?
C5 C4 C3 110.5(10) . . ?
C7 C6 N1 111.9(8) . . ?
C6 C7 C8 111.6(8) . . ?
C9 C8 C7 115.6(8) . . ?
N2 C10 S3 114.7(3) . 6_566 ?
N2 C10 S3 114.7(3) . . ?
S3 C10 S3 130.7(6) 6_566 . ?
N2 C11 C12 112.5(5) . . ?
C13 C12 C11 114.2(6) . . ?
C12 C13 C14 111.0(8) . . ?
C16 C15 Cu1 141.1(6) . . ?
C16 C15 Cu2 132.0(6) . . ?
Cu1 C15 Cu2 80.6(2) . . ?
C16 C15 Cu3 121.7(5) . . ?
Cu1 C15 Cu3 78.1(2) . . ?
Cu2 C15 Cu3 81.0(2) . . ?
C15 C16 C17 177.1(7) . . ?
C22 C17 C18 118.6(7) . . ?
C22 C17 C16 119.6(6) . . ?
C18 C17 C16 121.9(6) . . ?
C19 C18 C17 120.1(7) . . ?
C20 C19 C18 120.5(7) . . ?
C19 C20 C21 120.1(7) . . ?
C22 C21 C20 119.9(7) . . ?
C21 C22 C17 120.8(7) . . ?

loop_
_geom_bond_atom_site_label_1
_geom_bond_atom_site_label_2
_geom_bond_distance
_geom_bond_site_symmetry_2
_geom_bond_publ_flag
Cu1 C15 2.012(7) . ?
Cu1 S1 2.253(2) . ?
Cu1 S3 2.3526(17) 6_566 ?
Cu1 Cu3 2.5744(11) . ?
Cu1 Cu2 2.6309(13) . ?
Cu1 Cu2 2.6919(12) 3_455 ?
Cu1 S4 2.8016(10) . ?
Cu1 Cu4 2.8542(9) 3_455 ?
Cu2 C15 2.057(6) . ?
Cu2 S1 2.333(2) 2_565 ?
Cu2 S3 2.4213(18) . ?
Cu2 S4 2.5328(10) . ?
Cu2 Cu4 2.5995(8) . ?
Cu2 Cu3 2.6835(12) . ?
Cu3 C15 2.074(7) . ?
Cu3 S2 2.2512(19) . ?
Cu3 S2 2.2844(19) 2_565 ?
Cu3 Cu3 2.9905(16) 3_455 ?
Cu3 Cu3 2.9906(16) 2_565 ?
Cu4 S3 2.3143(19) . ?
Cu4 S3 2.3143(19) 5_456 ?
Cu4 S4 2.4688(19) . ?
Cu4 S4 2.4688(19) 4_556 ?
Cu4 Cu4 2.635(2) 2_565 ?
Cu4 Cu4 2.635(2) 3_455 ?
S1 C1 1.750(7) . ?
S2 C1 1.735(8) . ?
S3 C10 1.700(5) . ?
P1 F1 1.457(10) . ?
P1 F2 1.761(11) . ?
P2 F4 1.446(15) . ?
P2 F3 1.47(2) 7_556 ?
P2 F3 1.47(2) . ?
N1 C1 1.311(10) . ?
N1 C2 1.507(13) . ?
N1 C6 1.508(10) . ?
N2 C10 1.449(13) . ?
N2 C11 1.477(8) . ?
N2 C11 1.477(9) 6_566 ?
C2 C3 1.459(14) . ?
C3 C4 1.608(16) . ?
C4 C5 1.546(17) . ?
C6 C7 1.499(13) . ?
C7 C8 1.530(11) . ?
C8 C9 1.494(13) . ?
C11 C12 1.516(10) . ?
C12 C13 1.512(11) . ?
C13 C14 1.578(15) . ?
C15 C16 1.197(9) . ?
C16 C17 1.442(9) . ?
C17 C22 1.386(9) . ?
C17 C18 1.398(10) . ?
C18 C19 1.376(11) . ?
C19 C20 1.367(11) . ?
C20 C21 1.381(11) . ?
C21 C22 1.372(10) . ?
